data_4033116
loop_
_publ_author_name
'Zhang, Ying'
'Sun, Feiye'
'Dan, Wenyan'
'Fang, Xiangdong'

_publ_section_title
;
 Friedel-Crafts Acylation Reactions of BN-Substituted Arenes.
;
_journal_issue 23
_journal_name_full 'The Journal of organic chemistry'
_journal_page_first 12877
_journal_page_last 12887
_journal_paper_doi 10.1021/acs.joc.7b02343
_journal_volume 82
_journal_year 2017
_chemical_formula_sum 'C16 H14 B N O'
_chemical_formula_weight 247.09
_space_group_crystal_system monoclinic
_space_group_IT_number 14
_space_group_name_Hall '-P 2yn'
_space_group_name_H-M_alt 'P 1 21/n 1'
_symmetry_space_group_name_Hall '-P 2yn'
_symmetry_space_group_name_H-M 'P 1 21/n 1'
_atom_sites_solution_hydrogens geom
_audit_creation_method SHELXL-2014/7
_cell_angle_alpha 90
_cell_angle_beta 111.392(11)
_cell_angle_gamma 90
_cell_formula_units_Z 4
_cell_length_a 7.764(3)
_cell_length_b 21.061(8)
_cell_length_c 8.476(3)
_cell_measurement_reflns_used 9324
_cell_measurement_temperature 293(2)
_cell_measurement_theta_max 27.54
_cell_measurement_theta_min 3.19
_cell_volume 1290.5(8)
_computing_cell_refinement 'Bruker SAINT'
_computing_data_collection 'Bruker APEX3'
_computing_data_reduction 'Bruker SAINT'
_computing_molecular_graphics 'Bruker SHELXTL'
_computing_publication_material 'Bruker SHELXTL'
_computing_structure_refinement 'SHELXL-2014/7 (Sheldrick, 2014)'
_computing_structure_solution 'SHELXS-97 (Sheldrick 2008)'
_diffrn_ambient_temperature 293(2)
_diffrn_measured_fraction_theta_full 0.993
_diffrn_measured_fraction_theta_max 0.991
_diffrn_measurement_device_type 'Bruker APEX-III CMOS'
_diffrn_measurement_method '\f and \w scans'
_diffrn_radiation_type MoK\a
_diffrn_radiation_wavelength 0.71073
_diffrn_reflns_av_R_equivalents 0.0170
_diffrn_reflns_av_unetI/netI 0.0106
_diffrn_reflns_Laue_measured_fraction_full 0.993
_diffrn_reflns_Laue_measured_fraction_max 0.991
_diffrn_reflns_limit_h_max 10
_diffrn_reflns_limit_h_min -10
_diffrn_reflns_limit_k_max 27
_diffrn_reflns_limit_k_min -27
_diffrn_reflns_limit_l_max 11
_diffrn_reflns_limit_l_min -11
_diffrn_reflns_number 24868
_diffrn_reflns_point_group_measured_fraction_full 0.993
_diffrn_reflns_point_group_measured_fraction_max 0.991
_diffrn_reflns_theta_full 25.242
_diffrn_reflns_theta_max 27.610
_diffrn_reflns_theta_min 2.756
_exptl_absorpt_coefficient_mu 0.078
_exptl_absorpt_correction_type multi-scan
_exptl_absorpt_process_details sadabs
_exptl_crystal_colour colourless
_exptl_crystal_density_diffrn 1.272
_exptl_crystal_description block
_exptl_crystal_F_000 520
_exptl_crystal_size_max 0.150
_exptl_crystal_size_mid 0.130
_exptl_crystal_size_min 0.120
_exptl_transmission_factor_max 0.7456
_exptl_transmission_factor_min 0.7056
_refine_diff_density_max 0.330
_refine_diff_density_min -0.197
_refine_diff_density_rms 0.042
_refine_ls_extinction_method none
_refine_ls_goodness_of_fit_ref 1.043
_refine_ls_hydrogen_treatment constr
_refine_ls_matrix_type full
_refine_ls_number_parameters 173
_refine_ls_number_reflns 2960
_refine_ls_number_restraints 0
_refine_ls_restrained_S_all 1.043
_refine_ls_R_factor_all 0.0434
_refine_ls_R_factor_gt 0.0399
_refine_ls_shift/su_max 0.001
_refine_ls_shift/su_mean 0.000
_refine_ls_structure_factor_coef Fsqd
_refine_ls_weighting_details 'w=1/[\s^2^(Fo^2^)+(0.0579P)^2^+0.5437P] where P=(Fo^2^+2Fc^2^)/3'
_refine_ls_weighting_scheme calc
_refine_ls_wR_factor_gt 0.1078
_refine_ls_wR_factor_ref 0.1112
_reflns_Friedel_coverage 0.000
_reflns_number_gt 2724
_reflns_number_total 2960
_reflns_threshold_expression 'I > 2\s(I)'
_cod_data_source_file jo7b02343_si_002.cif
_cod_data_source_block mo_151224A_Compound_10i
_cod_depositor_comments 'Adding full bibliography for 4033111--4033119.cif.'
_cod_database_code 4033116
_shelx_shelxl_version_number 2014/7
_shelx_space_group_comment
; 
The symmetry employed for this shelxl refinement is uniquely defined 
by the following loop, which should always be used as a source of 
symmetry information in preference to the above space-group names. 
They are only intended as comments. 
;
_shelx_estimated_absorpt_t_min 0.988
_shelx_estimated_absorpt_t_max 0.991

loop_
_space_group_symop_operation_xyz
'x, y, z'
'-x+1/2, y+1/2, -z+1/2'
'-x, -y, -z'
'x-1/2, -y-1/2, z-1/2'

loop_
_atom_site_label
_atom_site_type_symbol
_atom_site_fract_x
_atom_site_fract_y
_atom_site_fract_z
_atom_site_U_iso_or_equiv
_atom_site_adp_type
_atom_site_occupancy
_atom_site_site_symmetry_order
_atom_site_calc_flag
_atom_site_refinement_flags_posn
_atom_site_refinement_flags_adp
B1 B 0.71444(16) 0.55492(6) 0.41955(15) 0.0159(2) Uani 1 1 d . .
N1 N 0.75667(12) 0.49653(4) 0.51929(11) 0.0169(2) Uani 1 1 d . .
O1 O 0.30502(11) 0.61378(4) 0.08458(11) 0.0242(2) Uani 1 1 d . .
C1 C 0.82921(15) 0.61253(5) 0.50421(14) 0.0194(2) Uani 1 1 d . .
H1 H 0.8111 0.6513 0.4478 0.023 Uiso 1 1 calc R U
C2 C 0.95865(16) 0.60687(6) 0.66317(15) 0.0238(3) Uani 1 1 d . .
H2 H 1.0309 0.6418 0.7140 0.029 Uiso 1 1 calc R U
C3 C 0.98526(16) 0.54827(6) 0.75298(14) 0.0247(3) Uani 1 1 d . .
H3 H 1.0724 0.5460 0.8626 0.030 Uiso 1 1 calc R U
C4 C 0.88704(15) 0.49616(6) 0.68252(14) 0.0218(2) Uani 1 1 d . .
H4 H 0.9073 0.4588 0.7453 0.026 Uiso 1 1 calc R U
C5 C 0.66566(16) 0.44052(5) 0.45684(15) 0.0204(2) Uani 1 1 d . .
H5 H 0.6992 0.4040 0.5227 0.024 Uiso 1 1 calc R U
C6 C 0.52919(16) 0.43713(5) 0.30289(14) 0.0206(2) Uani 1 1 d . .
H6 H 0.4731 0.3983 0.2635 0.025 Uiso 1 1 calc R U
C7 C 0.47023(15) 0.49199(5) 0.20058(13) 0.0182(2) Uani 1 1 d . .
H7 H 0.3709 0.4888 0.0981 0.022 Uiso 1 1 calc R U
C8 C 0.55545(14) 0.54952(5) 0.24841(13) 0.0154(2) Uani 1 1 d . .
C9 C 0.47245(14) 0.60441(5) 0.13590(13) 0.0161(2) Uani 1 1 d . .
C10 C 0.59388(14) 0.64769(5) 0.08422(12) 0.0158(2) Uani 1 1 d . .
C11 C 0.77145(14) 0.62915(5) 0.09898(13) 0.0167(2) Uani 1 1 d . .
H11 H 0.8170 0.5900 0.1470 0.020 Uiso 1 1 calc R U
C12 C 0.88094(15) 0.66826(5) 0.04313(14) 0.0196(2) Uani 1 1 d . .
H12 H 0.9985 0.6549 0.0525 0.024 Uiso 1 1 calc R U
C13 C 0.81640(17) 0.72728(5) -0.02687(15) 0.0237(3) Uani 1 1 d . .
C14 C 0.63836(18) 0.74561(6) -0.04276(17) 0.0280(3) Uani 1 1 d . .
H14 H 0.5932 0.7848 -0.0902 0.034 Uiso 1 1 calc R U
C15 C 0.52781(16) 0.70631(6) 0.01105(15) 0.0231(2) Uani 1 1 d . .
H15 H 0.4088 0.7191 -0.0017 0.028 Uiso 1 1 calc R U
C16 C 0.9379(2) 0.77055(6) -0.0823(2) 0.0386(3) Uani 1 1 d . .
H16A H 1.0056 0.7982 0.0095 0.058 Uiso 1 1 calc R U
H16B H 0.8626 0.7955 -0.1772 0.058 Uiso 1 1 calc R U
H16C H 1.0232 0.7456 -0.1147 0.058 Uiso 1 1 calc R U

loop_
_atom_site_aniso_label
_atom_site_aniso_U_11
_atom_site_aniso_U_22
_atom_site_aniso_U_33
_atom_site_aniso_U_23
_atom_site_aniso_U_13
_atom_site_aniso_U_12
B1 0.0141(5) 0.0186(5) 0.0164(5) -0.0016(4) 0.0070(4) 0.0008(4)
N1 0.0144(4) 0.0199(4) 0.0171(4) -0.0002(3) 0.0066(3) 0.0019(3)
O1 0.0130(4) 0.0266(4) 0.0307(4) 0.0001(3) 0.0051(3) 0.0015(3)
C1 0.0181(5) 0.0195(5) 0.0205(5) -0.0030(4) 0.0072(4) -0.0009(4)
C2 0.0187(5) 0.0280(6) 0.0231(5) -0.0082(4) 0.0058(4) -0.0035(4)
C3 0.0168(5) 0.0355(6) 0.0179(5) -0.0015(4) 0.0016(4) 0.0040(4)
C4 0.0171(5) 0.0284(6) 0.0192(5) 0.0047(4) 0.0058(4) 0.0069(4)
C5 0.0234(5) 0.0168(5) 0.0244(5) 0.0024(4) 0.0128(4) 0.0016(4)
C6 0.0239(5) 0.0168(5) 0.0241(5) -0.0037(4) 0.0122(4) -0.0048(4)
C7 0.0170(5) 0.0221(5) 0.0164(5) -0.0035(4) 0.0073(4) -0.0028(4)
C8 0.0144(5) 0.0178(5) 0.0159(5) -0.0013(4) 0.0077(4) -0.0002(4)
C9 0.0137(5) 0.0182(5) 0.0153(5) -0.0036(4) 0.0042(4) 0.0003(4)
C10 0.0153(5) 0.0166(5) 0.0144(4) -0.0009(4) 0.0042(4) 0.0012(4)
C11 0.0162(5) 0.0153(5) 0.0175(5) 0.0007(4) 0.0047(4) 0.0023(4)
C12 0.0176(5) 0.0206(5) 0.0220(5) -0.0006(4) 0.0087(4) 0.0010(4)
C13 0.0301(6) 0.0187(5) 0.0275(6) 0.0012(4) 0.0167(5) -0.0001(4)
C14 0.0348(7) 0.0191(5) 0.0347(6) 0.0096(5) 0.0183(5) 0.0095(5)
C15 0.0214(5) 0.0227(6) 0.0266(5) 0.0051(4) 0.0105(4) 0.0084(4)
C16 0.0483(8) 0.0245(6) 0.0580(9) 0.0087(6) 0.0373(7) 0.0011(6)

loop_
_atom_type_symbol
_atom_type_description
_atom_type_scat_dispersion_real
_atom_type_scat_dispersion_imag
_atom_type_scat_source
C C 0.0033 0.0016 'International Tables Vol C Tables 4.2.6.8 and 6.1.1.4'
H H 0.0000 0.0000 'International Tables Vol C Tables 4.2.6.8 and 6.1.1.4'
N N 0.0061 0.0033 'International Tables Vol C Tables 4.2.6.8 and 6.1.1.4'
O O 0.0106 0.0060 'International Tables Vol C Tables 4.2.6.8 and 6.1.1.4'
B B 0.0013 0.0007 'International Tables Vol C Tables 4.2.6.8 and 6.1.1.4'

loop_
_geom_angle_atom_site_label_1
_geom_angle_atom_site_label_2
_geom_angle_atom_site_label_3
_geom_angle
N1 B1 C1 115.42(10)
N1 B1 C8 114.83(9)
C1 B1 C8 129.69(10)
C5 N1 C4 117.69(9)
C5 N1 B1 121.55(9)
C4 N1 B1 120.74(9)
C2 C1 B1 119.42(10)
C2 C1 H1 120.3
B1 C1 H1 120.3
C1 C2 C3 121.04(11)
C1 C2 H2 119.5
C3 C2 H2 119.5
C4 C3 C2 121.40(10)
C4 C3 H3 119.3
C2 C3 H3 119.3
C3 C4 N1 121.90(10)
C3 C4 H4 119.1
N1 C4 H4 119.1
C6 C5 N1 121.90(10)
C6 C5 H5 119.1
N1 C5 H5 119.1
C5 C6 C7 120.87(10)
C5 C6 H6 119.6
C7 C6 H6 119.6
C8 C7 C6 121.81(10)
C8 C7 H7 119.1
C6 C7 H7 119.1
C7 C8 C9 116.64(9)
C7 C8 B1 118.87(10)
C9 C8 B1 124.18(9)
O1 C9 C10 120.03(10)
O1 C9 C8 120.49(10)
C10 C9 C8 119.47(9)
C15 C10 C11 118.67(10)
C15 C10 C9 120.28(10)
C11 C10 C9 120.96(9)
C12 C11 C10 120.87(10)
C12 C11 H11 119.6
C10 C11 H11 119.6
C11 C12 C13 120.47(10)
C11 C12 H12 119.8
C13 C12 H12 119.8
C12 C13 C14 118.65(10)
C12 C13 C16 120.35(11)
C14 C13 C16 121.00(11)
C15 C14 C13 121.01(11)
C15 C14 H14 119.5
C13 C14 H14 119.5
C14 C15 C10 120.32(10)
C14 C15 H15 119.8
C10 C15 H15 119.8
C13 C16 H16A 109.5
C13 C16 H16B 109.5
H16A C16 H16B 109.5
C13 C16 H16C 109.5
H16A C16 H16C 109.5
H16B C16 H16C 109.5

loop_
_geom_bond_atom_site_label_1
_geom_bond_atom_site_label_2
_geom_bond_distance
B1 N1 1.4602(15)
B1 C1 1.5213(16)
B1 C8 1.5280(16)
N1 C5 1.3777(15)
N1 C4 1.3847(14)
O1 C9 1.2270(14)
C1 C2 1.3608(16)
C1 H1 0.9300
C2 C3 1.4250(18)
C2 H2 0.9300
C3 C4 1.3454(18)
C3 H3 0.9300
C4 H4 0.9300
C5 C6 1.3498(17)
C5 H5 0.9300
C6 C7 1.4165(16)
C6 H6 0.9300
C7 C8 1.3692(15)
C7 H7 0.9300
C8 C9 1.4876(15)
C9 C10 1.4875(15)
C10 C15 1.3928(15)
C10 C11 1.3939(15)
C11 C12 1.3851(15)
C11 H11 0.9300
C12 C13 1.3898(16)
C12 H12 0.9300
C13 C14 1.3936(17)
C13 C16 1.5052(17)
C14 C15 1.3840(17)
C14 H14 0.9300
C15 H15 0.9300
C16 H16A 0.9600
C16 H16B 0.9600
C16 H16C 0.9600
